data_1539449
loop_
_publ_author_name
'Smyth, J.R.'

_publ_section_title
;
 An orthopyroxene structure up to 850 degrees C
;
_journal_name_full 'American Mineralogist'
_journal_page_first 636
_journal_page_last 648
_journal_volume 58
_journal_year 1973
_chemical_formula_sum 'Ca0.016 Fe0.666 Mg0.318 O3 Si'
_chemical_name_systematic 'Mg.318 Fe.666 Ca.016 Si O3'
_space_group_IT_number 61
_symmetry_space_group_name_Hall '-P 2ac 2ab'
_symmetry_space_group_name_H-M 'P b c a'
_cell_angle_alpha 90
_cell_angle_beta 90
_cell_angle_gamma 90
_cell_formula_units_Z 16
_cell_length_a 18.337
_cell_length_b 8.971
_cell_length_c 5.232
_cell_volume 860.670
_citation_journal_id_ASTM AMMIAY
_cod_data_source_file Smyth_AMMIAY_1973_1168.cif
_cod_data_source_block Ca0.016Fe0.666Mg0.318O3Si1
_cod_original_cell_volume 860.6703
_cod_original_formula_sum 'Ca0.016 Fe0.666 Mg0.318 O3 Si1'
_cod_database_code 1539449

loop_
_symmetry_equiv_pos_as_xyz
x,y,z
-x+1/2,-y,z+1/2
x+1/2,-y+1/2,-z
-x,y+1/2,-z+1/2
-x,-y,-z
x-1/2,y,-z-1/2
-x-1/2,y-1/2,z
x,-y-1/2,z-1/2

loop_
_atom_site_label
_atom_site_type_symbol
_atom_site_fract_x
_atom_site_fract_y
_atom_site_fract_z
_atom_site_occupancy
_atom_site_U_iso_or_equiv
O2 O-2 0.3111 0.4988 0.058 1 0.0
O3 O-2 0.3024 0.2338 -0.1793 1 0.0
O5 O-2 0.4341 0.4838 0.6981 1 0.0
O1 O-2 0.1841 0.3381 0.0419 1 0.0
Mg1 Mg+2 0.3756 0.6546 0.876 0.553 0.0
Si1 Si+4 0.2717 0.34 0.051 1 0.0
Fe1 Fe+2 0.3756 0.6546 0.876 0.447 0.0
Fe2 Fe+2 0.3778 0.4841 0.3691 0.885 0.0
O6 O-2 0.4478 0.2037 0.5889 1 0.0
Ca1 Ca+2 0.3778 0.4841 0.3691 0.032 0.0
O4 O-2 0.5621 0.3354 0.7924 1 0.0
Mg2 Mg+2 0.3778 0.4841 0.3691 0.083 0.0
Si2 Si+4 0.4738 0.3356 0.7922 1 0.0
